data_7050896
loop_
_publ_author_name
'Sun, Wen-Hua'
'Li, Zilong'
'Hu, Huaiming'
'Wu, Biao'
'Yang, Haijian'
'Zhu, Ning'
'Leng, Xuebing'
'Wang, Honggen'

_publ_section_title
;
 Synthesis and characterization of novel nickel(ii) complexes bearing
 N,P ligands and their catalytic activity in ethylene oligomerization
;
_journal_issue 10
_journal_name_full 'New Journal of Chemistry'
_journal_page_first 1474
_journal_paper_doi 10.1039/b203738f
_journal_volume 26
_journal_year 2002
_chemical_formula_sum 'C29 H24.5 Cl N Ni O6 P'
_chemical_formula_weight 608.13
_chemical_name_common chloro(1-naphthyl)[8-(diphenylphosphino)quinoline]nickel(II)
_chemical_name_systematic
; 
? 
;
_space_group_IT_number 15
_symmetry_cell_setting monoclinic
_symmetry_space_group_name_Hall '-C 2yc'
_symmetry_space_group_name_H-M 'C 1 2/c 1'
_atom_sites_solution_hydrogens geom
_atom_sites_solution_primary direct
_atom_sites_solution_secondary difmap
_audit_creation_method SHELXL-97
_cell_angle_alpha 90.00
_cell_angle_beta 96.381(5)
_cell_angle_gamma 90.00
_cell_formula_units_Z 8
_cell_length_a 18.606(5)
_cell_length_b 9.184(2)
_cell_length_c 34.005(9)
_cell_measurement_temperature 293(2)
_cell_volume 5775(3)
_computing_cell_refinement 'Bruker SMART'
_computing_data_collection 'Bruker SMART'
_computing_data_reduction 'Bruker SHELXTL'
_computing_molecular_graphics 'Bruker SHELXTL'
_computing_publication_material 'Bruker SHELXTL'
_computing_structure_refinement 'SHELXL-97 (Sheldrick, 1997)'
_computing_structure_solution 'SHELXS-97 (Sheldrick, 1990)'
_diffrn_ambient_temperature 293(2)
_diffrn_measured_fraction_theta_full 0.991
_diffrn_measured_fraction_theta_max 0.991
_diffrn_measurement_device_type 'CCD area detector'
_diffrn_measurement_method 'phi and omega scans'
_diffrn_radiation_monochromator graphite
_diffrn_radiation_source 'fine-focus sealed tube'
_diffrn_radiation_type MoK\a
_diffrn_radiation_wavelength 0.71073
_diffrn_reflns_av_R_equivalents 0.0750
_diffrn_reflns_av_sigmaI/netI 0.1173
_diffrn_reflns_limit_h_max 22
_diffrn_reflns_limit_h_min -21
_diffrn_reflns_limit_k_max 10
_diffrn_reflns_limit_k_min -6
_diffrn_reflns_limit_l_max 38
_diffrn_reflns_limit_l_min -40
_diffrn_reflns_number 11609
_diffrn_reflns_theta_full 25.03
_diffrn_reflns_theta_max 25.03
_diffrn_reflns_theta_min 2.70
_exptl_absorpt_coefficient_mu 0.862
_exptl_absorpt_correction_T_max 0.9188
_exptl_absorpt_correction_T_min 0.8465
_exptl_absorpt_correction_type multi-scan
_exptl_absorpt_process_details SADABS
_exptl_crystal_density_diffrn 1.399
_exptl_crystal_density_method 'not measured'
_exptl_crystal_F_000 2508
_exptl_crystal_size_max 0.20
_exptl_crystal_size_mid 0.15
_exptl_crystal_size_min 0.10
_refine_diff_density_max 0.467
_refine_diff_density_min -0.304
_refine_diff_density_rms 0.076
_refine_ls_extinction_method none
_refine_ls_goodness_of_fit_ref 0.947
_refine_ls_hydrogen_treatment mixed
_refine_ls_matrix_type full
_refine_ls_number_parameters 334
_refine_ls_number_reflns 5052
_refine_ls_number_restraints 0
_refine_ls_restrained_S_all 0.947
_refine_ls_R_factor_all 0.1303
_refine_ls_R_factor_gt 0.0536
_refine_ls_shift/su_max 0.149
_refine_ls_shift/su_mean 0.004
_refine_ls_structure_factor_coef Fsqd
_refine_ls_weighting_details 'calc w=1/[\s^2^(Fo^2^)+(0.0459P)^2^+0.0000P] where P=(Fo^2^+2Fc^2^)/3'
_refine_ls_weighting_scheme calc
_refine_ls_wR_factor_gt 0.1119
_refine_ls_wR_factor_ref 0.1305
_reflns_number_gt 2443
_reflns_number_total 5052
_reflns_threshold_expression >2sigma(I)
_cod_data_source_file b203738f.txt
_cod_data_source_block 1
_cod_depositor_comments
;
The following automatic conversions were performed:
'_symmetry_cell_setting' value 'Monoclinic' changed to 'monoclinic'
according to '/home/saulius/struct/CIF-dictionaries/cif_core.dic'
dictionary named 'cif_core.dic' version 2.4.1 from
2010-06-29.

'_exptl_absorpt_correction_type' value 'MULTI-SCAN' changed
to 'multi-scan' according to
'/home/saulius/struct/CIF-dictionaries/cif_core.dic' dictionary named
'cif_core.dic' version 2.4.1 from 2010-06-29.

Automatic conversion script
Id: cif_fix_enum 1527 2010-12-29 10:47:43Z saulius 
;
_cod_original_cell_volume 5774(3)
_cod_original_sg_symbol_H-M C2/c
_cod_original_formula_sum 'C29 H24.50 Cl N Ni O6 P'
_cod_database_code 7050896

loop_
_symmetry_equiv_pos_as_xyz
'x, y, z'
'-x, y, -z+1/2'
'x+1/2, y+1/2, z'
'-x+1/2, y+1/2, -z+1/2'
'-x, -y, -z'
'x, -y, z-1/2'
'-x+1/2, -y+1/2, -z'
'x+1/2, -y+1/2, z-1/2'

loop_
_atom_site_label
_atom_site_type_symbol
_atom_site_fract_x
_atom_site_fract_y
_atom_site_fract_z
_atom_site_U_iso_or_equiv
_atom_site_adp_type
_atom_site_occupancy
_atom_site_symmetry_multiplicity
_atom_site_calc_flag
_atom_site_refinement_flags
_atom_site_disorder_assembly
_atom_site_disorder_group
Ni1 Ni 0.22993(3) 1.01015(7) 0.142368(18) 0.0360(2) Uani 1 1 d . . .
Cl1 Cl 0.33937(6) 1.02510(15) 0.17493(4) 0.0503(4) Uani 1 1 d . . .
P1 P 0.13069(7) 1.01120(15) 0.10589(4) 0.0372(3) Uani 1 1 d . . .
N1 N 0.1832(2) 1.1390(4) 0.18001(12) 0.0395(11) Uani 1 1 d . . .
C31 C 0.2646(2) 0.8786(5) 0.10556(16) 0.0381(13) Uani 1 1 d . . .
C1 C 0.0757(3) 1.1283(5) 0.13356(15) 0.0386(13) Uani 1 1 d . . .
C2 C 0.0060(3) 1.1716(6) 0.12156(18) 0.0529(16) Uani 1 1 d . . .
H2A H -0.0177 1.1372 0.0979 0.063 Uiso 1 1 calc R . .
C3 C -0.0296(3) 1.2683(6) 0.1452(2) 0.0628(17) Uani 1 1 d . . .
H3A H -0.0771 1.2961 0.1372 0.075 Uiso 1 1 calc R . .
C4 C 0.0048(3) 1.3214(6) 0.17967(19) 0.0569(16) Uani 1 1 d . . .
H4A H -0.0192 1.3861 0.1947 0.068 Uiso 1 1 calc R . .
C5 C 0.0763(3) 1.2800(6) 0.19295(17) 0.0498(15) Uani 1 1 d . . .
C6 C 0.1148(4) 1.3271(7) 0.22888(18) 0.0638(17) Uani 1 1 d . . .
H6A H 0.0937 1.3916 0.2453 0.077 Uiso 1 1 calc R . .
C7 C 0.1827(3) 1.2773(7) 0.23913(17) 0.0624(18) Uani 1 1 d . . .
H7A H 0.2075 1.3046 0.2633 0.075 Uiso 1 1 calc R . .
C8 C 0.2156(3) 1.1862(6) 0.21416(16) 0.0498(15) Uani 1 1 d . . .
H8A H 0.2629 1.1566 0.2218 0.060 Uiso 1 1 calc R . .
C9 C 0.1115(3) 1.1834(5) 0.16924(16) 0.0400(13) Uani 1 1 d . . .
C10 C 0.0807(3) 0.8456(5) 0.09519(15) 0.0416(13) Uani 1 1 d . . .
C11 C 0.0238(3) 0.8057(7) 0.11594(17) 0.0597(17) Uani 1 1 d . . .
H11A H 0.0085 0.8687 0.1347 0.072 Uiso 1 1 calc R . .
C12 C -0.0111(4) 0.6703(8) 0.1089(2) 0.078(2) Uani 1 1 d . . .
H12A H -0.0490 0.6438 0.1231 0.093 Uiso 1 1 calc R . .
C13 C 0.0112(4) 0.5776(7) 0.0808(2) 0.084(2) Uani 1 1 d . . .
H13A H -0.0119 0.4887 0.0757 0.101 Uiso 1 1 calc R . .
C14 C 0.0683(4) 0.6174(7) 0.0600(2) 0.075(2) Uani 1 1 d . . .
H14A H 0.0833 0.5548 0.0411 0.090 Uiso 1 1 calc R . .
C15 C 0.1030(3) 0.7490(6) 0.06730(17) 0.0567(16) Uani 1 1 d . . .
H15A H 0.1417 0.7735 0.0535 0.068 Uiso 1 1 calc R . .
C16 C 0.1311(3) 1.1096(5) 0.05959(15) 0.0360(13) Uani 1 1 d . . .
C17 C 0.0855(3) 1.0792(6) 0.02571(17) 0.0517(15) Uani 1 1 d . . .
H17A H 0.0543 0.9998 0.0251 0.062 Uiso 1 1 calc R . .
C18 C 0.0862(3) 1.1673(7) -0.00751(17) 0.0640(17) Uani 1 1 d . . .
H18A H 0.0553 1.1461 -0.0302 0.077 Uiso 1 1 calc R . .
C19 C 0.1317(3) 1.2849(6) -0.00746(18) 0.0595(17) Uani 1 1 d . . .
H19A H 0.1320 1.3433 -0.0298 0.071 Uiso 1 1 calc R . .
C20 C 0.1760(3) 1.3139(6) 0.0257(2) 0.0610(17) Uani 1 1 d . . .
H20A H 0.2070 1.3933 0.0261 0.073 Uiso 1 1 calc R . .
C21 C 0.1765(3) 1.2291(6) 0.05912(17) 0.0494(15) Uani 1 1 d . . .
H21A H 0.2076 1.2522 0.0816 0.059 Uiso 1 1 calc R . .
C22 C 0.2886(3) 0.9210(6) 0.07084(17) 0.0511(15) Uani 1 1 d . . .
H22A H 0.2849 1.0187 0.0636 0.061 Uiso 1 1 calc R . .
C23 C 0.3190(3) 0.8220(8) 0.04539(18) 0.0699(19) Uani 1 1 d . . .
H23A H 0.3328 0.8546 0.0215 0.084 Uiso 1 1 calc R . .
C24 C 0.3282(3) 0.6779(7) 0.05580(19) 0.0659(18) Uani 1 1 d . . .
H24A H 0.3492 0.6133 0.0394 0.079 Uiso 1 1 calc R . .
C25 C 0.3055(3) 0.6297(6) 0.09170(18) 0.0475(15) Uani 1 1 d . . .
C26 C 0.3158(3) 0.4831(7) 0.1038(2) 0.0667(17) Uani 1 1 d . . .
H26A H 0.3381 0.4183 0.0880 0.080 Uiso 1 1 calc R . .
C27 C 0.2933(4) 0.4367(7) 0.1382(3) 0.083(2) Uani 1 1 d . . .
H27A H 0.3009 0.3403 0.1459 0.100 Uiso 1 1 calc R . .
C28 C 0.2591(4) 0.5313(7) 0.1623(2) 0.077(2) Uani 1 1 d . . .
H28A H 0.2439 0.4981 0.1859 0.092 Uiso 1 1 calc R . .
C29 C 0.2481(3) 0.6722(6) 0.15103(17) 0.0546(16) Uani 1 1 d . . .
H29A H 0.2244 0.7341 0.1670 0.065 Uiso 1 1 calc R . .
C30 C 0.2716(3) 0.7276(6) 0.11569(15) 0.0396(13) Uani 1 1 d . . .
O1 O 0.4031(7) 0.298(2) 0.2715(5) 0.240(9) Uani 0.50 1 d P . .
O2 O 0.505(2) 0.306(6) 0.2673(6) 0.39(4) Uani 0.25 1 d P . .

loop_
_atom_site_aniso_label
_atom_site_aniso_U_11
_atom_site_aniso_U_22
_atom_site_aniso_U_33
_atom_site_aniso_U_23
_atom_site_aniso_U_13
_atom_site_aniso_U_12
Ni1 0.0301(4) 0.0402(4) 0.0374(4) 0.0017(3) 0.0029(3) 0.0086(3)
Cl1 0.0331(7) 0.0575(10) 0.0582(9) -0.0046(7) -0.0050(6) 0.0107(7)
P1 0.0331(7) 0.0427(9) 0.0354(8) -0.0023(7) 0.0017(6) 0.0072(7)
N1 0.040(3) 0.044(3) 0.035(3) 0.001(2) 0.005(2) 0.010(2)
C31 0.024(3) 0.045(4) 0.045(4) 0.003(3) 0.001(3) 0.004(2)
C1 0.028(3) 0.042(3) 0.046(4) 0.002(3) 0.005(3) 0.008(2)
C2 0.032(3) 0.060(4) 0.067(4) -0.007(3) 0.011(3) 0.010(3)
C3 0.032(4) 0.075(5) 0.083(5) 0.006(4) 0.013(4) 0.019(3)
C4 0.048(4) 0.059(4) 0.066(5) -0.011(3) 0.016(3) 0.017(3)
C5 0.045(4) 0.055(4) 0.052(4) -0.007(3) 0.018(3) 0.009(3)
C6 0.070(5) 0.074(5) 0.050(4) -0.020(3) 0.018(4) 0.009(4)
C7 0.064(5) 0.086(5) 0.036(4) -0.014(3) 0.000(3) 0.009(4)
C8 0.048(4) 0.066(4) 0.034(4) -0.012(3) -0.003(3) 0.010(3)
C9 0.029(3) 0.047(4) 0.044(4) -0.001(3) 0.007(3) 0.007(3)
C10 0.040(3) 0.041(3) 0.042(4) 0.003(3) 0.000(3) 0.010(3)
C11 0.066(4) 0.064(5) 0.049(4) 0.010(3) 0.006(3) 0.001(4)
C12 0.075(5) 0.076(5) 0.081(6) 0.030(4) 0.003(4) -0.025(4)
C13 0.105(6) 0.045(4) 0.096(6) 0.002(4) -0.019(5) -0.010(4)
C14 0.081(5) 0.055(5) 0.089(6) -0.005(4) 0.010(4) 0.010(4)
C15 0.054(4) 0.042(4) 0.074(5) -0.003(3) 0.008(3) 0.004(3)
C16 0.033(3) 0.035(3) 0.040(3) -0.003(2) 0.006(3) 0.000(2)
C17 0.047(4) 0.059(4) 0.048(4) 0.013(3) 0.000(3) -0.014(3)
C18 0.067(4) 0.083(5) 0.039(4) 0.011(3) -0.007(3) -0.012(4)
C19 0.066(4) 0.061(4) 0.053(4) 0.017(3) 0.010(4) 0.000(3)
C20 0.057(4) 0.047(4) 0.078(5) 0.011(4) 0.004(4) -0.009(3)
C21 0.051(4) 0.044(4) 0.049(4) 0.003(3) -0.011(3) -0.001(3)
C22 0.056(4) 0.041(4) 0.060(4) 0.009(3) 0.022(3) 0.016(3)
C23 0.071(5) 0.095(6) 0.049(4) 0.009(4) 0.031(4) 0.020(4)
C24 0.063(4) 0.066(5) 0.070(5) -0.017(4) 0.009(4) 0.018(3)
C25 0.044(3) 0.035(4) 0.061(4) -0.006(3) -0.006(3) 0.009(3)
C26 0.067(4) 0.039(4) 0.090(5) -0.019(4) -0.007(4) 0.007(3)
C27 0.116(6) 0.032(4) 0.097(6) 0.007(4) -0.010(5) -0.010(4)
C28 0.112(6) 0.049(5) 0.070(5) 0.014(4) 0.017(4) -0.001(4)
C29 0.066(4) 0.037(4) 0.061(4) 0.003(3) 0.010(3) 0.002(3)
C30 0.031(3) 0.041(4) 0.046(4) 0.001(3) -0.001(3) 0.001(2)
O1 0.109(11) 0.39(2) 0.213(16) -0.209(16) -0.018(10) -0.030(12)
O2 0.33(4) 0.81(9) 0.038(17) 0.05(3) -0.01(2) 0.41(6)

loop_
_atom_type_symbol
_atom_type_description
_atom_type_scat_dispersion_real
_atom_type_scat_dispersion_imag
_atom_type_scat_source
C C 0.0033 0.0016 'International Tables Vol C Tables 4.2.6.8 and 6.1.1.4'
H H 0.0000 0.0000 'International Tables Vol C Tables 4.2.6.8 and 6.1.1.4'
N N 0.0061 0.0033 'International Tables Vol C Tables 4.2.6.8 and 6.1.1.4'
O O 0.0106 0.0060 'International Tables Vol C Tables 4.2.6.8 and 6.1.1.4'
P P 0.1023 0.0942 'International Tables Vol C Tables 4.2.6.8 and 6.1.1.4'
Cl Cl 0.1484 0.1585 'International Tables Vol C Tables 4.2.6.8 and 6.1.1.4'
Ni Ni 0.3393 1.1124 'International Tables Vol C Tables 4.2.6.8 and 6.1.1.4'

loop_
_geom_angle_atom_site_label_1
_geom_angle_atom_site_label_2
_geom_angle_atom_site_label_3
_geom_angle
_geom_angle_site_symmetry_1
_geom_angle_site_symmetry_3
_geom_angle_publ_flag
C31 Ni1 N1 174.01(19) . . ?
C31 Ni1 P1 87.38(14) . . ?
N1 Ni1 P1 87.69(13) . . ?
C31 Ni1 Cl1 90.49(14) . . ?
N1 Ni1 Cl1 94.81(13) . . ?
P1 Ni1 Cl1 172.97(6) . . ?
C10 P1 C16 107.3(2) . . ?
C10 P1 C1 107.3(2) . . ?
C16 P1 C1 102.2(2) . . ?
C10 P1 Ni1 120.97(17) . . ?
C16 P1 Ni1 115.13(17) . . ?
C1 P1 Ni1 101.80(17) . . ?
C8 N1 C9 117.4(4) . . ?
C8 N1 Ni1 124.5(4) . . ?
C9 N1 Ni1 118.0(3) . . ?
C22 C31 C30 117.0(5) . . ?
C22 C31 Ni1 123.7(4) . . ?
C30 C31 Ni1 119.0(4) . . ?
C2 C1 C9 119.4(5) . . ?
C2 C1 P1 125.8(4) . . ?
C9 C1 P1 114.7(4) . . ?
C1 C2 C3 120.0(6) . . ?
C4 C3 C2 120.6(5) . . ?
C3 C4 C5 121.1(5) . . ?
C4 C5 C9 118.0(5) . . ?
C4 C5 C6 124.4(5) . . ?
C9 C5 C6 117.6(5) . . ?
C7 C6 C5 119.3(6) . . ?
C6 C7 C8 120.7(6) . . ?
N1 C8 C7 123.3(5) . . ?
N1 C9 C5 121.5(5) . . ?
N1 C9 C1 117.7(4) . . ?
C5 C9 C1 120.8(5) . . ?
C11 C10 C15 118.7(5) . . ?
C11 C10 P1 121.9(4) . . ?
C15 C10 P1 119.3(4) . . ?
C10 C11 C12 120.7(6) . . ?
C13 C12 C11 119.6(6) . . ?
C12 C13 C14 119.8(7) . . ?
C15 C14 C13 120.7(6) . . ?
C14 C15 C10 120.6(6) . . ?
C17 C16 C21 118.0(5) . . ?
C17 C16 P1 124.1(4) . . ?
C21 C16 P1 117.7(4) . . ?
C16 C17 C18 119.9(5) . . ?
C19 C18 C17 121.3(6) . . ?
C20 C19 C18 118.4(6) . . ?
C19 C20 C21 121.8(6) . . ?
C20 C21 C16 120.6(5) . . ?
C31 C22 C23 122.5(5) . . ?
C24 C23 C22 120.5(5) . . ?
C23 C24 C25 119.0(5) . . ?
C24 C25 C30 119.9(5) . . ?
C24 C25 C26 120.5(6) . . ?
C30 C25 C26 119.6(6) . . ?
C27 C26 C25 120.4(6) . . ?
C26 C27 C28 121.1(6) . . ?
C29 C28 C27 119.4(6) . . ?
C28 C29 C30 122.0(5) . . ?
C25 C30 C29 117.5(5) . . ?
C25 C30 C31 120.9(5) . . ?
C29 C30 C31 121.5(5) . . ?

loop_
_geom_bond_atom_site_label_1
_geom_bond_atom_site_label_2
_geom_bond_distance
_geom_bond_site_symmetry_2
_geom_bond_publ_flag
Ni1 C31 1.903(5) . ?
Ni1 N1 2.010(4) . ?
Ni1 P1 2.1071(15) . ?
Ni1 Cl1 2.2113(15) . ?
P1 C10 1.798(5) . ?
P1 C16 1.816(5) . ?
P1 C1 1.817(5) . ?
N1 C8 1.320(6) . ?
N1 C9 1.404(6) . ?
C31 C22 1.365(6) . ?
C31 C30 1.431(6) . ?
C1 C2 1.374(6) . ?
C1 C9 1.411(7) . ?
C2 C3 1.412(7) . ?
C3 C4 1.362(7) . ?
C4 C5 1.408(7) . ?
C5 C9 1.409(6) . ?
C5 C6 1.414(7) . ?
C6 C7 1.352(7) . ?
C7 C8 1.383(7) . ?
C10 C11 1.385(7) . ?
C10 C15 1.395(7) . ?
C11 C12 1.411(8) . ?
C12 C13 1.378(9) . ?
C13 C14 1.386(8) . ?
C14 C15 1.380(7) . ?
C16 C17 1.381(7) . ?
C16 C21 1.385(6) . ?
C17 C18 1.391(7) . ?
C18 C19 1.372(7) . ?
C19 C20 1.348(7) . ?
C20 C21 1.376(7) . ?
C22 C23 1.416(7) . ?
C23 C24 1.376(7) . ?
C24 C25 1.407(7) . ?
C25 C30 1.409(6) . ?
C25 C26 1.415(7) . ?
C26 C27 1.354(8) . ?
C27 C28 1.396(8) . ?
C28 C29 1.358(7) . ?
C29 C30 1.419(6) . ?
O2 O2 1.17(4) 2_655 ?

loop_
_geom_torsion_atom_site_label_1
_geom_torsion_atom_site_label_2
_geom_torsion_atom_site_label_3
_geom_torsion_atom_site_label_4
_geom_torsion
_geom_torsion_site_symmetry_1
_geom_torsion_site_symmetry_2
_geom_torsion_site_symmetry_3
_geom_torsion_site_symmetry_4
_geom_torsion_publ_flag
C31 Ni1 P1 C10 59.0(3) . . . . ?
N1 Ni1 P1 C10 -117.6(2) . . . . ?
Cl1 Ni1 P1 C10 131.4(5) . . . . ?
C31 Ni1 P1 C16 -72.7(2) . . . . ?
N1 Ni1 P1 C16 110.7(2) . . . . ?
Cl1 Ni1 P1 C16 -0.2(6) . . . . ?
C31 Ni1 P1 C1 177.7(2) . . . . ?
N1 Ni1 P1 C1 1.1(2) . . . . ?
Cl1 Ni1 P1 C1 -109.9(5) . . . . ?
C31 Ni1 N1 C8 143.6(18) . . . . ?
P1 Ni1 N1 C8 178.2(4) . . . . ?
Cl1 Ni1 N1 C8 -8.4(4) . . . . ?
C31 Ni1 N1 C9 -37(2) . . . . ?
P1 Ni1 N1 C9 -2.5(3) . . . . ?
Cl1 Ni1 N1 C9 171.0(3) . . . . ?
N1 Ni1 C31 C22 115.2(18) . . . . ?
P1 Ni1 C31 C22 80.7(4) . . . . ?
Cl1 Ni1 C31 C22 -92.6(4) . . . . ?
N1 Ni1 C31 C30 -70(2) . . . . ?
P1 Ni1 C31 C30 -104.6(4) . . . . ?
Cl1 Ni1 C31 C30 82.1(4) . . . . ?
C10 P1 C1 C2 -55.5(5) . . . . ?
C16 P1 C1 C2 57.2(5) . . . . ?
Ni1 P1 C1 C2 176.5(4) . . . . ?
C10 P1 C1 C9 128.2(4) . . . . ?
C16 P1 C1 C9 -119.1(4) . . . . ?
Ni1 P1 C1 C9 0.2(4) . . . . ?
C9 C1 C2 C3 -1.1(8) . . . . ?
P1 C1 C2 C3 -177.2(4) . . . . ?
C1 C2 C3 C4 1.0(9) . . . . ?
C2 C3 C4 C5 -0.9(9) . . . . ?
C3 C4 C5 C9 0.8(8) . . . . ?
C3 C4 C5 C6 -178.1(6) . . . . ?
C4 C5 C6 C7 178.3(6) . . . . ?
C9 C5 C6 C7 -0.6(8) . . . . ?
C5 C6 C7 C8 2.7(9) . . . . ?
C9 N1 C8 C7 -0.8(8) . . . . ?
Ni1 N1 C8 C7 178.6(4) . . . . ?
C6 C7 C8 N1 -2.1(9) . . . . ?
C8 N1 C9 C5 2.9(7) . . . . ?
Ni1 N1 C9 C5 -176.5(4) . . . . ?
C8 N1 C9 C1 -177.4(5) . . . . ?
Ni1 N1 C9 C1 3.2(6) . . . . ?
C4 C5 C9 N1 178.8(5) . . . . ?
C6 C5 C9 N1 -2.2(8) . . . . ?
C4 C5 C9 C1 -0.9(8) . . . . ?
C6 C5 C9 C1 178.1(5) . . . . ?
C2 C1 C9 N1 -178.6(4) . . . . ?
P1 C1 C9 N1 -2.1(6) . . . . ?
C2 C1 C9 C5 1.1(8) . . . . ?
P1 C1 C9 C5 177.6(4) . . . . ?
C16 P1 C10 C11 -127.5(4) . . . . ?
C1 P1 C10 C11 -18.3(5) . . . . ?
Ni1 P1 C10 C11 97.6(4) . . . . ?
C16 P1 C10 C15 57.4(5) . . . . ?
C1 P1 C10 C15 166.6(4) . . . . ?
Ni1 P1 C10 C15 -77.5(5) . . . . ?
C15 C10 C11 C12 -0.3(8) . . . . ?
P1 C10 C11 C12 -175.5(4) . . . . ?
C10 C11 C12 C13 -0.6(9) . . . . ?
C11 C12 C13 C14 0.7(10) . . . . ?
C12 C13 C14 C15 0.1(11) . . . . ?
C13 C14 C15 C10 -1.0(10) . . . . ?
C11 C10 C15 C14 1.1(8) . . . . ?
P1 C10 C15 C14 176.4(5) . . . . ?
C10 P1 C16 C17 15.3(5) . . . . ?
C1 P1 C16 C17 -97.4(5) . . . . ?
Ni1 P1 C16 C17 153.2(4) . . . . ?
C10 P1 C16 C21 -169.5(4) . . . . ?
C1 P1 C16 C21 77.8(4) . . . . ?
Ni1 P1 C16 C21 -31.6(4) . . . . ?
C21 C16 C17 C18 0.1(8) . . . . ?
P1 C16 C17 C18 175.3(4) . . . . ?
C16 C17 C18 C19 0.1(9) . . . . ?
C17 C18 C19 C20 -0.1(9) . . . . ?
C18 C19 C20 C21 0.0(9) . . . . ?
C19 C20 C21 C16 0.2(9) . . . . ?
C17 C16 C21 C20 -0.3(8) . . . . ?
P1 C16 C21 C20 -175.8(4) . . . . ?
C30 C31 C22 C23 0.4(8) . . . . ?
Ni1 C31 C22 C23 175.3(4) . . . . ?
C31 C22 C23 C24 -2.8(9) . . . . ?
C22 C23 C24 C25 1.5(9) . . . . ?
C23 C24 C25 C30 2.1(9) . . . . ?
C23 C24 C25 C26 -178.4(5) . . . . ?
C24 C25 C26 C27 -179.5(6) . . . . ?
C30 C25 C26 C27 0.0(9) . . . . ?
C25 C26 C27 C28 0.6(10) . . . . ?
C26 C27 C28 C29 0.0(10) . . . . ?
C27 C28 C29 C30 -1.2(9) . . . . ?
C24 C25 C30 C29 178.4(5) . . . . ?
C26 C25 C30 C29 -1.2(7) . . . . ?
C24 C25 C30 C31 -4.5(8) . . . . ?
C26 C25 C30 C31 176.0(5) . . . . ?
C28 C29 C30 C25 1.8(8) . . . . ?
C28 C29 C30 C31 -175.3(5) . . . . ?
C22 C31 C30 C25 3.2(7) . . . . ?
Ni1 C31 C30 C25 -171.9(4) . . . . ?
C22 C31 C30 C29 -179.8(5) . . . . ?
Ni1 C31 C30 C29 5.1(6) . . . . ?
